data_7022071
loop_
_publ_author_name
'Zhang, Weisong'
'Gong, Jingjing'
'Zhang, Lili'
'Yang, Yanan'
'Liu, Yang'
'Zhang, Hengchao'
'Zhang, Guangju'
'Dong, Huan'
'Hu, Hailiang'
'Zhao, Fangfang'
'Kang, Zhenhui'

_publ_section_title
;
 Transition metal-induced self-assembly of small molybdenum clusters.
;
_journal_issue 5
_journal_name_full 'Dalton transactions (Cambridge, England : 2003)'
_journal_page_first 1760
_journal_page_last 1769
_journal_paper_doi 10.1039/c2dt31595e
_journal_volume 42
_journal_year 2013
_chemical_formula_moiety '[(M2O4)8(HPO4)26(PO4)2{Ni5(H2O)22}]32(H2O)'
_chemical_formula_sum 'H134 Mo16 Ni21 O198 P28'
_chemical_formula_weight 6938.18
_chemical_name_systematic
;
?
;
_space_group_IT_number 66
_symmetry_cell_setting orthorhombic
_symmetry_space_group_name_Hall '-C 2 2c'
_symmetry_space_group_name_H-M 'C c c m'
_atom_sites_solution_hydrogens none
_atom_sites_solution_primary direct
_atom_sites_solution_secondary difmap
_audit_creation_method SHELXL-97
_cell_angle_alpha 90.00
_cell_angle_beta 90.00
_cell_angle_gamma 90.00
_cell_formula_units_Z 4
_cell_length_a 24.037(4)
_cell_length_b 36.226(6)
_cell_length_c 20.476(4)
_cell_measurement_reflns_used 17505
_cell_measurement_temperature 150(2)
_cell_measurement_theta_max 28.2815
_cell_measurement_theta_min 3.2125
_cell_volume 17830(5)
_computing_cell_refinement 'Bruker SAINT'
_computing_data_collection 'Bruker APEX2'
_computing_data_reduction 'Bruker SAINT'
_computing_molecular_graphics 'Bruker SHELXTL'
_computing_publication_material 'Bruker SHELXTL'
_computing_structure_refinement 'SHELXL-97 (Sheldrick, 1997)'
_computing_structure_solution 'SHELXS-97 (Sheldrick, 1990)'
_diffrn_ambient_temperature 150(2)
_diffrn_measured_fraction_theta_full 0.997
_diffrn_measured_fraction_theta_max 0.997
_diffrn_measurement_device_type 'Bruker APEX-II CCD'
_diffrn_measurement_method '\f and \w scans'
_diffrn_radiation_monochromator graphite
_diffrn_radiation_source 'fine-focus sealed tube'
_diffrn_radiation_type MoK\a
_diffrn_radiation_wavelength 0.71073
_diffrn_reflns_av_R_equivalents 0.0272
_diffrn_reflns_av_sigmaI/netI 0.0235
_diffrn_reflns_limit_h_max 27
_diffrn_reflns_limit_h_min -28
_diffrn_reflns_limit_k_max 43
_diffrn_reflns_limit_k_min -42
_diffrn_reflns_limit_l_max 24
_diffrn_reflns_limit_l_min -19
_diffrn_reflns_number 35427
_diffrn_reflns_theta_full 25.00
_diffrn_reflns_theta_max 25.00
_diffrn_reflns_theta_min 1.89
_exptl_absorpt_coefficient_mu 3.634
_exptl_absorpt_correction_T_max 0.6696
_exptl_absorpt_correction_T_min 0.6117
_exptl_absorpt_correction_type multi-scan
_exptl_absorpt_process_details '(SADABS; Sheldrick, 2003)'
_exptl_crystal_colour red
_exptl_crystal_density_diffrn 2.585
_exptl_crystal_density_method 'not measured'
_exptl_crystal_description block
_exptl_crystal_F_000 13592
_exptl_crystal_size_max 0.15
_exptl_crystal_size_mid 0.15
_exptl_crystal_size_min 0.12
_refine_diff_density_max 2.405
_refine_diff_density_min -3.502
_refine_diff_density_rms 0.265
_refine_ls_extinction_method none
_refine_ls_goodness_of_fit_ref 1.069
_refine_ls_hydrogen_treatment none
_refine_ls_matrix_type full
_refine_ls_number_parameters 597
_refine_ls_number_reflns 8090
_refine_ls_number_restraints 0
_refine_ls_restrained_S_all 1.069
_refine_ls_R_factor_all 0.0745
_refine_ls_R_factor_gt 0.0623
_refine_ls_shift/su_max 0.013
_refine_ls_shift/su_mean 0.001
_refine_ls_structure_factor_coef Fsqd
_refine_ls_weighting_details 'calc w=1/[\s^2^(Fo^2^)+(0.1326P)^2^+410.8104P] where P=(Fo^2^+2Fc^2^)/3'
_refine_ls_weighting_scheme calc
_refine_ls_wR_factor_gt 0.1935
_refine_ls_wR_factor_ref 0.2059
_reflns_number_gt 6796
_reflns_number_total 8090
_reflns_threshold_expression >2sigma(I)
_cod_data_source_file c2dt31595e.txt
_cod_data_source_block 5
_cod_database_code 7022071

loop_
_symmetry_equiv_pos_as_xyz
'x, y, z'
'-x, -y, z'
'-x, y, -z+1/2'
'x, -y, -z+1/2'
'x+1/2, y+1/2, z'
'-x+1/2, -y+1/2, z'
'-x+1/2, y+1/2, -z+1/2'
'x+1/2, -y+1/2, -z+1/2'
'-x, -y, -z'
'x, y, -z'
'x, -y, z-1/2'
'-x, y, z-1/2'
'-x+1/2, -y+1/2, -z'
'x+1/2, y+1/2, -z'
'x+1/2, -y+1/2, z-1/2'
'-x+1/2, y+1/2, z-1/2'

loop_
_atom_site_label
_atom_site_type_symbol
_atom_site_fract_x
_atom_site_fract_y
_atom_site_fract_z
_atom_site_U_iso_or_equiv
_atom_site_adp_type
_atom_site_occupancy
_atom_site_symmetry_multiplicity
_atom_site_calc_flag
_atom_site_refinement_flags
_atom_site_disorder_assembly
_atom_site_disorder_group
P1 P 0.27798(10) 0.14195(7) 0.17354(12) 0.0273(5) Uani 1 1 d . . .
P2 P 0.47333(13) 0.07455(8) 0.0000 0.0230(6) Uani 1 2 d S . .
P3 P 0.57795(13) 0.17611(10) 0.0000 0.0305(7) Uani 1 2 d S . .
P4 P 0.42059(9) 0.27224(6) 0.18036(12) 0.0251(5) Uani 1 1 d . . .
P5 P 0.1606(3) 0.13939(17) 0.0000 0.0733(11) Uani 1 2 d S . .
P6 P 0.1156(3) 0.15902(17) 0.0000 0.0733(11) Uani 1 2 d S . .
P7 P 0.59498(14) 0.29122(10) 0.0000 0.0392(9) Uani 1 2 d S . .
P8 P 0.30739(12) 0.03390(8) 0.16246(14) 0.0400(6) Uani 1 1 d . . .
P9 P -0.02196(14) 0.09591(10) 0.0000 0.0416(10) Uani 1 2 d S . .
P10 P 0.13798(14) 0.02905(9) 0.0000 0.0348(8) Uani 1 2 d S . .
P11 P 0.38692(13) 0.17024(9) 0.0000 0.0259(7) Uani 1 2 d S . .
Mo1 Mo 0.13827(3) 0.14337(2) 0.15873(4) 0.0263(2) Uani 1 1 d . . .
Mo2 Mo 0.48594(3) 0.14291(2) 0.10698(4) 0.0233(2) Uani 1 1 d . . .
Mo3 Mo 0.40540(3) 0.18050(2) 0.15858(4) 0.0247(2) Uani 1 1 d . . .
Mo4 Mo 0.08467(3) 0.08905(2) 0.10519(5) 0.0315(2) Uani 1 1 d . . .
Ni1 Ni 0.2500 0.2500 0.0000 0.0266(5) Uani 1 4 d S . .
Ni2 Ni 0.35524(4) 0.09639(3) 0.06920(5) 0.0227(3) Uani 1 1 d . . .
Ni3 Ni 0.23344(4) 0.08012(3) 0.06896(6) 0.0262(3) Uani 1 1 d . . .
Ni4 Ni 0.51419(5) 0.24009(3) 0.07920(6) 0.0283(3) Uani 1 1 d . . .
Ni5 Ni 0.00582(5) 0.17396(3) 0.08011(7) 0.0333(3) Uani 1 1 d . . .
O1 O 0.2996(3) 0.0708(2) 0.0000 0.0260(18) Uani 1 2 d S . .
O2 O 0.3463(4) 0.1372(2) 0.0000 0.0265(18) Uani 1 2 d S . .
O3 O 0.6422(4) 0.1795(3) 0.0000 0.050(3) Uani 1 2 d S . .
O4 O 0.4101(3) 0.0761(2) 0.0000 0.0271(19) Uani 1 2 d S . .
O5 O 0.4961(3) 0.09340(15) 0.0613(3) 0.0288(13) Uani 1 1 d . . .
O6 O 0.4074(2) 0.13024(16) 0.1215(3) 0.0267(13) Uani 1 1 d . . .
O7 O 0.5606(3) 0.15504(18) 0.0615(3) 0.0325(14) Uani 1 1 d . . .
O8 O 0.2864(2) 0.11464(16) 0.1182(3) 0.0281(13) Uani 1 1 d . . .
O9 O 0.1638(3) 0.09743(17) 0.1177(3) 0.0296(14) Uani 1 1 d . . .
O10 O 0.3759(3) 0.19453(18) 0.0601(3) 0.0306(14) Uani 1 1 d . . .
O11 O 0.5163(3) 0.12829(18) 0.1757(3) 0.0345(15) Uani 1 1 d . . .
O12 O 0.4766(2) 0.19570(16) 0.1194(3) 0.0280(13) Uani 1 1 d . . .
O13 O 0.4656(3) 0.27833(17) 0.1287(3) 0.0308(14) Uani 1 1 d . . .
O14 O 0.0628(3) 0.13966(17) 0.1217(3) 0.0315(14) Uani 1 1 d . . .
O15 O 0.3763(3) 0.30196(19) 0.1785(4) 0.0381(16) Uani 1 1 d . . .
O16 O -0.0808(4) 0.0816(3) 0.0000 0.053(3) Uani 1 2 d S . .
O17 O 0.3195(3) 0.17342(19) 0.1714(4) 0.0376(16) Uani 1 1 d . . .
O18 O 0.1534(3) 0.16681(18) 0.0597(3) 0.0312(14) Uani 1 1 d . . .
O19 O 0.1046(3) 0.04025(18) 0.0613(4) 0.0409(17) Uani 1 1 d . . .
O20 O 0.1940(4) 0.0490(3) 0.0000 0.034(2) Uani 1 2 d S . .
O21 O 0.3571(3) 0.05136(19) 0.1275(4) 0.0392(16) Uani 1 1 d . . .
O22 O 0.4575(4) 0.2468(3) 0.0000 0.034(2) Uani 1 2 d S . .
O23 O 0.4953(4) 0.0352(2) 0.0000 0.030(2) Uani 1 2 d S . .
O24 O 0.2204(3) 0.15971(19) 0.1702(4) 0.0355(16) Uani 1 1 d . . .
O25 O 0.4206(3) 0.1745(2) 0.2380(3) 0.0391(16) Uani 1 1 d . . .
O26 O 0.3894(3) 0.23618(19) 0.1704(4) 0.0403(17) Uani 1 1 d . . .
O27 O 0.0082(3) 0.0826(2) 0.0621(4) 0.0439(18) Uani 1 1 d . . .
O28 O 0.4488(3) 0.1573(2) 0.0000 0.0267(18) Uani 1 2 d S . .
O29 O 0.5508(5) 0.2144(3) 0.0000 0.040(2) Uani 1 2 d S . .
O30 O 0.5564(3) 0.28783(17) 0.0600(4) 0.0367(16) Uani 1 1 d . . .
O31 O 0.0579(5) 0.1855(3) 0.0000 0.046(3) Uani 1 2 d S . .
O32 O 0.1050(4) 0.1148(3) 0.0000 0.039(2) Uani 1 2 d S . .
O33 O 0.5753(3) 0.2299(2) 0.1502(4) 0.0450(18) Uani 1 1 d . . .
O34 O 0.0649(3) 0.0679(2) 0.1751(4) 0.049(2) Uani 1 1 d . . .
O35 O 0.2535(3) 0.0368(2) 0.1256(4) 0.0456(18) Uani 1 1 d . . .
O36 O 0.2837(4) 0.1213(2) 0.2396(4) 0.053(2) Uani 1 1 d . . .
O37 O -0.0484(3) 0.1564(3) 0.1503(5) 0.067(3) Uani 1 1 d . . .
O38 O 0.1289(3) 0.1299(2) 0.2363(4) 0.0427(17) Uani 1 1 d . . .
O39 O 0.4486(3) 0.2727(2) 0.2485(4) 0.0469(19) Uani 1 1 d . . .
O40 O 0.2266(5) 0.1223(3) 0.0000 0.048(3) Uani 1 2 d S . .
O41 O 0.3230(4) -0.0088(2) 0.1686(5) 0.062(2) Uani 1 1 d . . .
O42 O 0.6223(4) 0.3312(3) 0.0000 0.053(3) Uani 1 2 d S . .
O43 O 0.2998(4) 0.0500(3) 0.2316(4) 0.063(2) Uani 1 1 d . . .
O44 O -0.0220(5) 0.1384(3) 0.0000 0.049(3) Uani 1 2 d S . .
O45 O 0.1444(5) -0.0122(3) 0.0000 0.051(3) Uani 1 2 d S . .
O46 O 0.6442(4) 0.2656(3) 0.0000 0.060(4) Uani 1 2 d S . .
Ni6 Ni 0.5000 0.0000 0.07616(18) 0.0464(11) Uani 0.50 2 d SP . .
Ni7 Ni 0.13444(12) -0.05410(8) -0.05571(19) 0.0531(8) Uani 0.50 1 d P . .
Ni8 Ni 0.6940(3) 0.22244(18) 0.0000 0.0781(16) Uiso 0.50 2 d SP . .
O1W O 0.1879(6) 0.2419(4) 0.0645(8) 0.111(4) Uiso 1 1 d . . .
O2W O 0.2619(7) 0.1967(5) 0.0294(8) 0.057(4) Uiso 0.50 1 d P . .
O3W O 0.2008(8) -0.0827(5) 0.0000 0.093(5) Uiso 1 2 d S . .
O4W O 0.0683(8) -0.0280(5) -0.1075(9) 0.063(5) Uiso 0.50 1 d P . .
O5W O 0.1310(9) -0.0970(6) -0.1236(11) 0.070(5) Uiso 0.50 1 d P . .
O6W O 0.1946(9) -0.0307(6) -0.1168(10) 0.070(5) Uiso 0.50 1 d P . .
O7W O 0.7032(6) 0.1693(4) 0.0720(8) 0.044(3) Uiso 0.50 1 d P . .
O8W O 0.7550(14) 0.1832(9) 0.0000 0.079(8) Uiso 0.50 2 d SP . .
O9W O 0.6937(11) 0.2278(7) 0.1024(13) 0.092(7) Uiso 0.50 1 d P . .
O10W O 0.4258(8) -0.0045(6) 0.0869(10) 0.068(5) Uiso 0.50 1 d P . .
O11W O 0.4968(11) 0.0374(7) 0.1500(13) 0.094(7) Uiso 0.50 1 d P . .
O12W O 0.0000 0.1175(4) 0.2500 0.060(3) Uiso 1 2 d S . .
O13W O 0.6605(8) 0.1583(5) 0.1473(9) 0.130(6) Uiso 1 1 d . . .
O14W O 0.5817(8) 0.0777(5) 0.2488(10) 0.143(6) Uiso 1 1 d . . .
O15W O -0.1504(10) 0.1943(7) 0.1660(11) 0.174(8) Uiso 1 1 d . . .
O16W O 0.2500 0.2500 0.2564(17) 0.080(5) Uiso 0.50 2 d SP A 1
O17W O 0.2291(8) 0.2441(6) 0.1879(11) 0.080(5) Uiso 0.50 1 d P . 2
O18W O 0.1758(9) -0.0482(6) -0.2475(12) 0.176(8) Uiso 1 1 d . . .
O19W O 0.3819(13) -0.0788(8) 0.1009(14) 0.210(11) Uiso 1 1 d . . .

loop_
_atom_site_aniso_label
_atom_site_aniso_U_11
_atom_site_aniso_U_22
_atom_site_aniso_U_33
_atom_site_aniso_U_23
_atom_site_aniso_U_13
_atom_site_aniso_U_12
P1 0.0234(11) 0.0343(12) 0.0243(12) -0.0013(9) 0.0029(9) 0.0053(9)
P2 0.0221(15) 0.0183(14) 0.0285(17) 0.000 0.000 0.0025(11)
P3 0.0201(15) 0.0321(17) 0.039(2) 0.000 0.000 -0.0011(13)
P4 0.0225(10) 0.0273(11) 0.0254(12) -0.0033(9) -0.0070(9) 0.0058(9)
P5 0.062(2) 0.069(2) 0.089(3) 0.000 0.000 0.0036(18)
P6 0.062(2) 0.069(2) 0.089(3) 0.000 0.000 0.0036(18)
P7 0.0161(15) 0.0320(18) 0.069(3) 0.000 0.000 0.0017(13)
P8 0.0428(15) 0.0387(14) 0.0385(15) 0.0135(11) 0.0067(12) 0.0066(12)
P9 0.0189(16) 0.0251(17) 0.081(3) 0.000 0.000 -0.0030(13)
P10 0.0263(17) 0.0197(16) 0.058(2) 0.000 0.000 -0.0005(12)
P11 0.0216(15) 0.0260(16) 0.0303(18) 0.000 0.000 0.0035(12)
Mo1 0.0220(4) 0.0273(4) 0.0297(5) 0.0033(3) 0.0081(3) 0.0037(3)
Mo2 0.0202(4) 0.0236(4) 0.0262(4) -0.0020(3) -0.0039(3) 0.0021(3)
Mo3 0.0220(4) 0.0276(4) 0.0246(4) -0.0057(3) -0.0018(3) 0.0027(3)
Mo4 0.0212(4) 0.0248(4) 0.0485(6) 0.0058(3) 0.0085(3) 0.0000(3)
Ni1 0.0218(10) 0.0298(11) 0.0282(12) 0.000 0.000 0.0018(9)
Ni2 0.0217(5) 0.0239(5) 0.0225(6) 0.0009(4) 0.0013(4) 0.0004(4)
Ni3 0.0216(5) 0.0254(6) 0.0315(6) 0.0021(5) 0.0037(5) 0.0000(4)
Ni4 0.0247(6) 0.0273(6) 0.0329(7) -0.0017(5) -0.0038(5) 0.0010(4)
Ni5 0.0244(6) 0.0283(6) 0.0472(8) 0.0044(5) 0.0040(5) 0.0008(5)
O1 0.022(4) 0.025(4) 0.032(5) 0.000 0.000 0.002(3)
O2 0.026(4) 0.026(4) 0.027(5) 0.000 0.000 0.004(3)
O3 0.021(5) 0.068(8) 0.062(8) 0.000 0.000 -0.007(5)
O4 0.021(4) 0.030(4) 0.030(5) 0.000 0.000 -0.001(3)
O5 0.032(3) 0.021(3) 0.033(4) -0.004(3) -0.007(3) 0.007(3)
O6 0.028(3) 0.026(3) 0.026(3) -0.002(3) 0.000(3) 0.004(2)
O7 0.025(3) 0.031(3) 0.042(4) 0.003(3) -0.003(3) 0.005(3)
O8 0.022(3) 0.028(3) 0.035(4) -0.007(3) 0.007(3) -0.001(2)
O9 0.024(3) 0.028(3) 0.038(4) 0.004(3) 0.009(3) 0.004(2)
O10 0.024(3) 0.035(3) 0.033(4) -0.008(3) -0.003(3) 0.008(3)
O11 0.033(3) 0.033(3) 0.037(4) -0.004(3) -0.010(3) 0.004(3)
O12 0.024(3) 0.025(3) 0.035(4) -0.005(3) -0.005(3) 0.003(2)
O13 0.034(3) 0.029(3) 0.029(3) -0.001(3) -0.003(3) 0.003(3)
O14 0.027(3) 0.025(3) 0.042(4) 0.005(3) 0.010(3) 0.004(2)
O15 0.029(3) 0.035(4) 0.051(4) 0.003(3) -0.001(3) 0.011(3)
O16 0.021(5) 0.039(6) 0.099(10) 0.000 0.000 -0.006(4)
O17 0.025(3) 0.040(4) 0.047(4) -0.018(3) 0.003(3) 0.000(3)
O18 0.027(3) 0.032(3) 0.035(4) 0.002(3) 0.004(3) -0.008(3)
O19 0.031(3) 0.027(3) 0.064(5) 0.004(3) 0.009(3) -0.003(3)
O20 0.026(5) 0.032(5) 0.044(6) 0.000 0.000 -0.005(4)
O21 0.038(4) 0.037(4) 0.042(4) 0.012(3) 0.003(3) 0.005(3)
O22 0.036(5) 0.031(5) 0.034(5) 0.000 0.000 -0.004(4)
O23 0.032(5) 0.022(4) 0.037(5) 0.000 0.000 0.008(4)
O24 0.020(3) 0.040(4) 0.047(4) -0.013(3) 0.001(3) 0.007(3)
O25 0.047(4) 0.046(4) 0.025(4) -0.010(3) -0.003(3) 0.008(3)
O26 0.036(4) 0.032(4) 0.053(5) -0.014(3) 0.001(3) 0.005(3)
O27 0.028(4) 0.040(4) 0.064(5) 0.002(4) 0.009(3) -0.008(3)
O28 0.020(4) 0.029(4) 0.031(5) 0.000 0.000 0.002(3)
O29 0.058(6) 0.029(5) 0.032(5) 0.000 0.000 0.001(4)
O30 0.032(3) 0.026(3) 0.052(4) -0.002(3) -0.005(3) 0.001(3)
O31 0.048(6) 0.050(6) 0.039(6) 0.000 0.000 -0.018(5)
O32 0.030(5) 0.038(5) 0.048(6) 0.000 0.000 -0.012(4)
O33 0.039(4) 0.040(4) 0.056(5) -0.007(4) -0.016(3) 0.005(3)
O34 0.043(4) 0.036(4) 0.067(5) 0.014(4) 0.025(4) 0.000(3)
O35 0.039(4) 0.041(4) 0.057(5) 0.019(4) 0.001(4) -0.004(3)
O36 0.071(5) 0.061(5) 0.027(4) 0.006(4) -0.001(4) 0.017(4)
O37 0.038(4) 0.063(6) 0.101(8) 0.031(5) 0.030(5) 0.010(4)
O38 0.046(4) 0.047(4) 0.035(4) 0.011(3) 0.012(3) 0.008(3)
O39 0.032(4) 0.074(5) 0.035(4) -0.001(4) -0.011(3) 0.006(4)
O40 0.067(7) 0.029(5) 0.049(7) 0.000 0.000 0.028(5)
O41 0.064(5) 0.047(5) 0.075(6) 0.028(4) 0.023(5) 0.012(4)
O42 0.031(5) 0.043(6) 0.087(9) 0.000 0.000 -0.013(5)
O43 0.084(6) 0.063(5) 0.042(5) 0.015(4) 0.013(4) 0.023(5)
O44 0.037(6) 0.038(6) 0.072(8) 0.000 0.000 -0.003(4)
O45 0.053(6) 0.014(4) 0.085(9) 0.000 0.000 0.001(4)
O46 0.025(5) 0.043(6) 0.111(11) 0.000 0.000 0.010(4)
Ni6 0.099(3) 0.0146(15) 0.0260(19) 0.000 0.000 0.0201(18)
Ni7 0.0417(15) 0.0337(14) 0.084(2) -0.0142(15) 0.0137(16) -0.0140(12)

loop_
_atom_type_symbol
_atom_type_description
_atom_type_scat_dispersion_real
_atom_type_scat_dispersion_imag
_atom_type_scat_source
O O 0.0106 0.0060 'International Tables Vol C Tables 4.2.6.8 and 6.1.1.4'
Ni Ni 0.3393 1.1124 'International Tables Vol C Tables 4.2.6.8 and 6.1.1.4'
Mo Mo -1.6832 0.6857 'International Tables Vol C Tables 4.2.6.8 and 6.1.1.4'
P P 0.1023 0.0942 'International Tables Vol C Tables 4.2.6.8 and 6.1.1.4'
H H 0.0000 0.0000 'International Tables Vol C Tables 4.2.6.8 and 6.1.1.4'

loop_
_geom_angle_atom_site_label_1
_geom_angle_atom_site_label_2
_geom_angle_atom_site_label_3
_geom_angle
_geom_angle_site_symmetry_1
_geom_angle_site_symmetry_3
O17 P1 O8 112.4(4) . .
O17 P1 O24 106.2(4) . .
O8 P1 O24 111.2(4) . .
O17 P1 O36 109.2(5) . .
O8 P1 O36 108.9(4) . .
O24 P1 O36 108.8(4) . .
O23 P2 O4 112.5(5) . .
O23 P2 O5 107.1(3) . .
O4 P2 O5 109.9(3) . .
O23 P2 O5 107.1(3) . 10
O4 P2 O5 109.9(3) . 10
O5 P2 O5 110.2(5) . 10
O7 P3 O7 110.7(5) 10 .
O7 P3 O29 109.6(3) 10 .
O7 P3 O29 109.6(3) . .
O7 P3 O3 108.1(4) 10 .
O7 P3 O3 108.1(4) . .
O29 P3 O3 110.7(6) . .
O15 P4 O26 105.1(4) . .
O15 P4 O13 112.2(4) . .
O26 P4 O13 112.4(4) . .
O15 P4 O39 108.7(4) . .
O26 P4 O39 110.2(5) . .
O13 P4 O39 108.3(4) . .
P6 P5 O18 64.2(4) . .
P6 P5 O18 64.2(4) . 10
O18 P5 O18 101.0(6) . 10
P6 P5 O32 67.0(6) . .
O18 P5 O32 104.9(4) . .
O18 P5 O32 104.9(4) 10 .
P6 P5 O40 167.9(7) . .
O18 P5 O40 109.2(4) . .
O18 P5 O40 109.2(4) 10 .
O32 P5 O40 125.0(7) . .
P5 P6 O18 67.1(4) . .
P5 P6 O18 67.1(4) . 10
O18 P6 O18 104.2(6) . 10
P5 P6 O32 65.7(5) . .
O18 P6 O32 105.8(4) . .
O18 P6 O32 105.8(4) 10 .
P5 P6 O31 178.7(7) . .
O18 P6 O31 112.3(4) . .
O18 P6 O31 112.3(4) 10 .
O32 P6 O31 115.5(6) . .
O46 P7 O30 115.0(4) . 10
O46 P7 O30 115.0(4) . .
O30 P7 O30 105.5(5) 10 .
O46 P7 O42 103.7(6) . .
O30 P7 O42 108.7(4) 10 .
O30 P7 O42 108.7(4) . .
O35 P8 O21 114.2(4) . .
O35 P8 O43 109.5(5) . .
O21 P8 O43 111.4(5) . .
O35 P8 O41 108.0(5) . .
O21 P8 O41 104.7(4) . .
O43 P8 O41 108.7(5) . .
O16 P9 O44 110.1(6) . .
O16 P9 O27 109.5(4) . 10
O44 P9 O27 108.2(4) . 10
O16 P9 O27 109.5(4) . .
O44 P9 O27 108.2(4) . .
O27 P9 O27 111.2(6) 10 .
O45 P10 O20 112.3(6) . .
O45 P10 O19 108.3(4) . .
O20 P10 O19 109.5(3) . .
O45 P10 O19 108.3(4) . 10
O20 P10 O19 109.5(3) . 10
O19 P10 O19 108.8(6) . 10
O10 P11 O10 106.5(5) . 10
O10 P11 O2 109.6(3) . .
O10 P11 O2 109.6(3) 10 .
O10 P11 O28 109.7(3) . .
O10 P11 O28 109.7(3) 10 .
O2 P11 O28 111.6(5) . .
O38 Mo1 O9 101.6(3) . .
O38 Mo1 O14 102.7(3) . .
O9 Mo1 O14 93.8(3) . .
O38 Mo1 O15 94.1(3) . 6
O9 Mo1 O15 163.0(3) . 6
O14 Mo1 O15 89.1(3) . 6
O38 Mo1 O24 95.9(3) . .
O9 Mo1 O24 89.6(3) . .
O14 Mo1 O24 159.9(3) . .
O15 Mo1 O24 82.2(3) 6 .
O38 Mo1 O18 174.2(3) . .
O9 Mo1 O18 83.2(3) . .
O14 Mo1 O18 80.0(3) . .
O15 Mo1 O18 80.8(3) 6 .
O24 Mo1 O18 80.7(3) . .
O38 Mo1 Mo4 96.5(3) . .
O9 Mo1 Mo4 48.04(19) . .
O14 Mo1 Mo4 47.85(18) . .
O15 Mo1 Mo4 136.9(2) 6 .
O24 Mo1 Mo4 137.46(18) . .
O18 Mo1 Mo4 89.18(16) . .
O11 Mo2 O12 104.6(3) . .
O11 Mo2 O6 102.6(3) . .
O12 Mo2 O6 95.7(3) . .
O11 Mo2 O5 93.2(3) . .
O12 Mo2 O5 160.2(3) . .
O6 Mo2 O5 88.8(3) . .
O11 Mo2 O7 93.8(3) . .
O12 Mo2 O7 87.2(3) . .
O6 Mo2 O7 161.9(3) . .
O5 Mo2 O7 82.9(3) . .
O11 Mo2 O28 172.1(3) . .
O12 Mo2 O28 82.2(3) . .
O6 Mo2 O28 80.4(3) . .
O5 Mo2 O28 79.5(3) . .
O7 Mo2 O28 82.3(3) . .
O11 Mo2 Mo3 98.6(2) . .
O12 Mo2 Mo3 48.92(19) . .
O6 Mo2 Mo3 48.98(17) . .
O5 Mo2 Mo3 137.67(19) . .
O7 Mo2 Mo3 136.04(18) . .
O28 Mo2 Mo3 88.90(18) . .
O25 Mo3 O12 104.0(3) . .
O25 Mo3 O6 104.3(3) . .
O12 Mo3 O6 94.6(2) . .
O25 Mo3 O26 93.1(3) . .
O12 Mo3 O26 86.4(3) . .
O6 Mo3 O26 161.7(3) . .
O25 Mo3 O17 94.4(3) . .
O12 Mo3 O17 160.2(3) . .
O6 Mo3 O17 87.7(3) . .
O26 Mo3 O17 85.5(3) . .
O25 Mo3 O10 171.2(3) . .
O12 Mo3 O10 80.9(2) . .
O6 Mo3 O10 82.4(2) . .
O26 Mo3 O10 79.7(3) . .
O17 Mo3 O10 80.0(3) . .
O25 Mo3 Mo2 99.4(2) . .
O12 Mo3 Mo2 48.05(17) . .
O6 Mo3 Mo2 48.71(18) . .
O26 Mo3 Mo2 134.4(2) . .
O17 Mo3 Mo2 136.22(18) . .
O10 Mo3 Mo2 89.33(16) . .
O34 Mo4 O14 101.8(3) . .
O34 Mo4 O9 103.6(3) . .
O14 Mo4 O9 95.5(3) . .
O34 Mo4 O19 92.7(3) . .
O14 Mo4 O19 163.9(3) . .
O9 Mo4 O19 87.9(3) . .
O34 Mo4 O27 93.5(4) . .
O14 Mo4 O27 86.5(3) . .
O9 Mo4 O27 162.0(3) . .
O19 Mo4 O27 85.6(3) . .
O34 Mo4 O32 173.6(4) . .
O14 Mo4 O32 81.0(3) . .
O9 Mo4 O32 81.8(3) . .
O19 Mo4 O32 83.9(3) . .
O27 Mo4 O32 80.9(3) . .
O34 Mo4 Mo1 97.2(3) . .
O14 Mo4 Mo1 49.0(2) . .
O9 Mo4 Mo1 48.69(19) . .
O19 Mo4 Mo1 136.6(2) . .
O27 Mo4 Mo1 135.4(2) . .
O32 Mo4 Mo1 89.0(2) . .
O1W Ni1 O1W 98.1(9) 10 13
O1W Ni1 O1W 180.0(9) 10 6
O1W Ni1 O1W 81.9(9) 13 6
O1W Ni1 O1W 81.9(9) 10 .
O1W Ni1 O1W 180.0(10) 13 .
O1W Ni1 O1W 98.1(9) 6 .
O1W Ni1 O2W 76.9(6) 10 10
O1W Ni1 O2W 80.8(6) 13 10
O1W Ni1 O2W 103.1(6) 6 10
O1W Ni1 O2W 99.2(6) . 10
O1W Ni1 O2W 99.2(6) 10 .
O1W Ni1 O2W 103.1(6) 13 .
O1W Ni1 O2W 80.8(6) 6 .
O1W Ni1 O2W 76.9(6) . .
O2W Ni1 O2W 34.3(10) 10 .
O1W Ni1 O2W 80.8(6) 10 13
O1W Ni1 O2W 76.9(6) 13 13
O1W Ni1 O2W 99.2(6) 6 13
O1W Ni1 O2W 103.1(6) . 13
O2W Ni1 O2W 145.7(10) 10 13
O2W Ni1 O2W 180.0(10) . 13
O1W Ni1 O2W 103.1(6) 10 6
O1W Ni1 O2W 99.2(6) 13 6
O1W Ni1 O2W 76.9(6) 6 6
O1W Ni1 O2W 80.8(6) . 6
O2W Ni1 O2W 180.0(10) 10 6
O2W Ni1 O2W 145.7(10) . 6
O2W Ni1 O2W 34.3(10) 13 6
O21 Ni2 O8 89.4(3) . .
O21 Ni2 O6 99.2(3) . .
O8 Ni2 O6 92.6(2) . .
O21 Ni2 O2 171.1(3) . .
O8 Ni2 O2 91.2(3) . .
O6 Ni2 O2 89.6(3) . .
O21 Ni2 O4 96.0(3) . .
O8 Ni2 O4 165.0(3) . .
O6 Ni2 O4 100.3(3) . .
O2 Ni2 O4 81.3(3) . .
O21 Ni2 O1 93.2(3) . .
O8 Ni2 O1 87.7(3) . .
O6 Ni2 O1 167.6(3) . .
O2 Ni2 O1 78.0(3) . .
O4 Ni2 O1 78.1(3) . .
O21 Ni2 Ni2 126.2(2) . 10
O8 Ni2 Ni2 119.39(19) . 10
O6 Ni2 Ni2 121.41(18) . 10
O2 Ni2 Ni2 46.51(16) . 10
O4 Ni2 Ni2 46.80(16) . 10
O1 Ni2 Ni2 48.95(15) . 10
O21 Ni2 Ni3 82.2(2) . .
O8 Ni2 Ni3 43.23(17) . .
O6 Ni2 Ni3 135.79(17) . .
O2 Ni2 Ni3 92.2(2) . .
O4 Ni2 Ni3 123.6(2) . .
O1 Ni2 Ni3 46.08(17) . .
Ni2 Ni2 Ni3 89.91(3) 10 .
O35 Ni3 O20 94.5(3) . .
O35 Ni3 O9 98.9(3) . .
O20 Ni3 O9 97.3(3) . .
O35 Ni3 O8 92.5(3) . .
O20 Ni3 O8 165.1(3) . .
O9 Ni3 O8 94.6(3) . .
O35 Ni3 O40 168.8(4) . .
O20 Ni3 O40 84.3(3) . .
O9 Ni3 O40 92.3(3) . .
O8 Ni3 O40 86.3(3) . .
O35 Ni3 O1 94.6(3) . .
O20 Ni3 O1 78.6(3) . .
O9 Ni3 O1 166.3(3) . .
O8 Ni3 O1 87.7(3) . .
O40 Ni3 O1 74.3(3) . .
O35 Ni3 Ni3 125.2(3) . 10
O20 Ni3 Ni3 46.23(17) . 10
O9 Ni3 Ni3 119.17(19) . 10
O8 Ni3 Ni3 119.48(18) . 10
O40 Ni3 Ni3 47.45(18) . 10
O1 Ni3 Ni3 49.01(15) . 10
O35 Ni3 Ni2 85.3(2) . .
O20 Ni3 Ni2 124.4(2) . .
O9 Ni3 Ni2 137.8(2) . .
O8 Ni3 Ni2 43.12(16) . .
O40 Ni3 Ni2 86.2(3) . .
O1 Ni3 Ni2 46.21(17) . .
Ni3 Ni3 Ni2 90.09(3) 10 .
O12 Ni4 O30 167.0(3) . .
O12 Ni4 O29 98.8(3) . .
O30 Ni4 O29 91.1(3) . .
O12 Ni4 O13 94.6(3) . .
O30 Ni4 O13 78.9(3) . .
O29 Ni4 O13 157.4(3) . .
O12 Ni4 O33 83.8(3) . .
O30 Ni4 O33 86.2(3) . .
O29 Ni4 O33 99.6(3) . .
O13 Ni4 O33 99.9(3) . .
O12 Ni4 O22 96.6(3) . .
O30 Ni4 O22 94.3(3) . .
O29 Ni4 O22 74.1(3) . .
O13 Ni4 O22 86.3(3) . .
O33 Ni4 O22 173.7(3) . .
O14 Ni5 O37 86.8(3) . .
O14 Ni5 O30 166.6(3) . 6
O37 Ni5 O30 83.5(3) . 6
O14 Ni5 O31 92.7(4) . .
O37 Ni5 O31 171.8(4) . .
O30 Ni5 O31 98.2(4) 6 .
O14 Ni5 O13 94.8(3) . 6
O37 Ni5 O13 97.5(4) . 6
O30 Ni5 O13 77.4(3) 6 6
O31 Ni5 O13 90.7(3) . 6
O14 Ni5 O44 99.2(3) . .
O37 Ni5 O44 98.6(4) . .
O30 Ni5 O44 91.4(3) 6 .
O31 Ni5 O44 73.4(3) . .
O13 Ni5 O44 159.2(3) 6 .
Ni3 O1 Ni3 82.0(3) 10 .
Ni3 O1 Ni2 145.3(4) 10 .
Ni3 O1 Ni2 87.72(13) . .
Ni3 O1 Ni2 87.72(13) 10 10
Ni3 O1 Ni2 145.3(4) . 10
Ni2 O1 Ni2 82.1(3) . 10
P11 O2 Ni2 119.4(3) . 10
P11 O2 Ni2 119.4(3) . .
Ni2 O2 Ni2 87.0(3) 10 .
P3 O3 Ni8 133.2(8) . .
P2 O4 Ni2 130.5(3) . .
P2 O4 Ni2 130.5(3) . 10
Ni2 O4 Ni2 86.4(3) . 10
P2 O5 Mo2 136.6(4) . .
Mo2 O6 Mo3 82.3(2) . .
Mo2 O6 Ni2 130.3(3) . .
Mo3 O6 Ni2 137.4(3) . .
P3 O7 Mo2 135.4(4) . .
P1 O8 Ni2 133.2(4) . .
P1 O8 Ni3 133.0(4) . .
Ni2 O8 Ni3 93.6(2) . .
Mo4 O9 Mo1 83.3(2) . .
Mo4 O9 Ni3 133.5(4) . .
Mo1 O9 Ni3 136.4(3) . .
P11 O10 Mo3 123.2(4) . .
Mo2 O12 Mo3 83.0(2) . .
Mo2 O12 Ni4 132.7(3) . .
Mo3 O12 Ni4 141.1(3) . .
P4 O13 Ni4 129.7(4) . .
P4 O13 Ni5 132.4(4) . 6
Ni4 O13 Ni5 97.7(3) . 6
Mo4 O14 Mo1 83.2(2) . .
Mo4 O14 Ni5 133.4(4) . .
Mo1 O14 Ni5 137.6(3) . .
P4 O15 Mo1 144.2(5) . 6
P9 O16 Ni7 141.3(3) . 2
P9 O16 Ni7 141.3(3) . 9
Ni7 O16 Ni7 70.0(4) 2 9
P1 O17 Mo3 138.1(4) . .
P6 O18 P5 48.8(4) . .
P6 O18 Mo1 123.6(4) . .
P5 O18 Mo1 118.7(4) . .
P10 O19 Mo4 135.1(4) . .
P10 O20 Ni3 132.1(3) . .
P10 O20 Ni3 132.1(3) . 10
Ni3 O20 Ni3 87.5(3) . 10
P8 O21 Ni2 126.3(4) . .
Ni4 O22 Ni4 99.1(4) 10 .
P2 O23 Ni6 127.7(2) . 9_655
P2 O23 Ni6 127.7(2) . .
Ni6 O23 Ni6 101.2(4) 9_655 .
P1 O24 Mo1 138.3(4) . .
P4 O26 Mo3 139.6(4) . .
P9 O27 Mo4 137.8(4) . .
P11 O28 Mo2 114.58(18) . 10
P11 O28 Mo2 114.58(18) . .
Mo2 O28 Mo2 129.5(4) 10 .
P3 O29 Ni4 126.0(3) . 10
P3 O29 Ni4 126.0(3) . .
Ni4 O29 Ni4 103.5(5) 10 .
P7 O30 Ni4 121.2(4) . .
P7 O30 Ni5 122.4(4) . 6
Ni4 O30 Ni5 99.7(3) . 6
P6 O31 Ni5 112.1(4) . 10
P6 O31 Ni5 112.1(4) . .
Ni5 O31 Ni5 102.4(5) 10 .
P5 O32 P6 47.3(4) . .
P5 O32 Mo4 112.7(2) . 10
P6 O32 Mo4 114.6(2) . 10
P5 O32 Mo4 112.7(2) . .
P6 O32 Mo4 114.6(2) . .
Mo4 O32 Mo4 127.8(4) 10 .
P8 O35 Ni3 123.4(4) . .
P5 O40 Ni3 109.9(5) . 10
P5 O40 Ni3 109.9(5) . .
Ni3 O40 Ni3 85.1(4) 10 .
P9 O44 Ni5 126.1(3) . .
P9 O44 Ni5 126.1(3) . 10
Ni5 O44 Ni5 97.0(4) . 10
P10 O45 Ni7 140.9(3) . .
P10 O45 Ni7 140.9(3) . 10
Ni7 O45 Ni7 73.2(4) . 10
P7 O46 Ni8 165.5(8) . .
O10W Ni6 O10W 166.0(14) 2_655 .
O10W Ni6 O23 95.5(7) 2_655 9_655
O10W Ni6 O23 95.3(7) . 9_655
O10W Ni6 O23 95.3(7) 2_655 .
O10W Ni6 O23 95.5(7) . .
O23 Ni6 O23 78.8(4) 9_655 .
O10W Ni6 O11W 86.1(10) 2_655 2_655
O10W Ni6 O11W 83.5(10) . 2_655
O23 Ni6 O11W 98.7(8) 9_655 2_655
O23 Ni6 O11W 177.3(8) . 2_655
O10W Ni6 O11W 83.5(10) 2_655 .
O10W Ni6 O11W 86.1(10) . .
O23 Ni6 O11W 177.3(8) 9_655 .
O23 Ni6 O11W 98.7(8) . .
O11W Ni6 O11W 83.8(15) 2_655 .
O45 Ni7 O16 97.8(4) . 9
O45 Ni7 O5W 173.1(7) . .
O16 Ni7 O5W 89.0(6) 9 .
O45 Ni7 O6W 87.1(6) . .
O16 Ni7 O6W 173.8(7) 9 .
O5W Ni7 O6W 86.0(8) . .
O45 Ni7 O4W 92.2(6) . .
O16 Ni7 O4W 91.4(6) 9 .
O5W Ni7 O4W 88.2(8) . .
O6W Ni7 O4W 92.2(8) . .
O45 Ni7 O3W 88.5(5) . .
O16 Ni7 O3W 86.4(5) 9 .
O5W Ni7 O3W 91.3(7) . .
O6W Ni7 O3W 90.0(7) . .
O4W Ni7 O3W 177.7(7) . .
O45 Ni7 Ni7 53.4(2) . 10
O16 Ni7 Ni7 55.00(19) 9 10
O5W Ni7 Ni7 131.8(6) . 10
O6W Ni7 Ni7 126.7(6) . 10
O4W Ni7 Ni7 119.8(5) . 10
O3W Ni7 Ni7 59.0(3) . 10
O46 Ni8 O3 103.9(5) . .
O46 Ni8 O8W 171.5(10) . .
O3 Ni8 O8W 84.6(10) . .
O46 Ni8 O9W 85.7(7) . .
O3 Ni8 O9W 94.0(7) . .
O8W Ni8 O9W 93.8(8) . .
O46 Ni8 O9W 85.7(7) . 10
O3 Ni8 O9W 94.0(7) . 10
O8W Ni8 O9W 93.8(8) . 10
O9W Ni8 O9W 169.4(15) . 10
O2W O2W Ni1 72.8(5) 10 .
Ni7 O3W Ni7 61.9(5) . 10

loop_
_geom_bond_atom_site_label_1
_geom_bond_atom_site_label_2
_geom_bond_distance
_geom_bond_site_symmetry_2
P1 O17 1.516(7) .
P1 O8 1.518(6) .
P1 O24 1.528(6) .
P1 O36 1.551(8) .
P2 O23 1.520(9) .
P2 O4 1.521(9) .
P2 O5 1.530(6) .
P2 O5 1.530(6) 10
P3 O7 1.530(7) 10
P3 O7 1.530(7) .
P3 O29 1.535(10) .
P3 O3 1.549(10) .
P4 O15 1.515(6) .
P4 O26 1.520(7) .
P4 O13 1.530(7) .
P4 O39 1.550(7) .
P5 P6 1.294(9) .
P5 O18 1.584(8) .
P5 O18 1.584(8) 10
P5 O32 1.605(11) .
P5 O40 1.702(12) .
P6 O18 1.548(8) .
P6 O18 1.548(8) 10
P6 O32 1.621(11) .
P6 O31 1.687(13) .
P7 O46 1.504(11) .
P7 O30 1.545(8) 10
P7 O30 1.545(8) .
P7 O42 1.590(11) .
P8 O35 1.503(8) .
P8 O21 1.530(7) .
P8 O43 1.542(10) .
P8 O41 1.597(8) .
P9 O16 1.507(10) .
P9 O44 1.538(11) .
P9 O27 1.542(9) 10
P9 O27 1.542(9) .
P10 O45 1.504(10) .
P10 O20 1.527(9) .
P10 O19 1.543(8) .
P10 O19 1.543(8) 10
P11 O10 1.535(6) .
P11 O10 1.535(6) 10
P11 O2 1.544(9) .
P11 O28 1.560(8) .
Mo1 O38 1.677(7) .
Mo1 O9 1.963(6) .
Mo1 O14 1.971(7) .
Mo1 O15 2.051(7) 6
Mo1 O24 2.075(6) .
Mo1 O18 2.229(7) .
Mo1 Mo4 2.5950(12) .
Mo2 O11 1.672(7) .
Mo2 O12 1.942(6) .
Mo2 O6 1.965(6) .
Mo2 O5 2.038(6) .
Mo2 O7 2.070(7) .
Mo2 O28 2.422(4) .
Mo2 Mo3 2.5920(10) .
Mo3 O25 1.682(7) .
Mo3 O12 1.969(6) .
Mo3 O6 1.973(6) .
Mo3 O26 2.068(7) .
Mo3 O17 2.096(7) .
Mo3 O10 2.198(7) .
Mo4 O34 1.691(8) .
Mo4 O14 1.938(6) .
Mo4 O9 1.943(6) .
Mo4 O19 2.041(7) .
Mo4 O27 2.052(7) .
Mo4 O32 2.398(4) .
Ni1 O1W 2.014(15) 10
Ni1 O1W 2.014(15) 13
Ni1 O1W 2.014(15) 6
Ni1 O1W 2.014(15) .
Ni1 O2W 2.042(17) 10
Ni1 O2W 2.042(17) .
Ni1 O2W 2.042(17) 13
Ni1 O2W 2.042(17) 6
Ni2 O21 2.022(7) .
Ni2 O8 2.046(6) .
Ni2 O6 2.055(6) .
Ni2 O2 2.059(6) .
Ni2 O4 2.070(6) .
Ni2 O1 2.157(6) .
Ni2 Ni2 2.834(2) 10
Ni2 Ni3 2.9864(16) .
Ni3 O35 2.011(7) .
Ni3 O20 2.041(6) .
Ni3 O9 2.047(6) .
Ni3 O8 2.050(6) .
Ni3 O40 2.088(7) .
Ni3 O1 2.153(6) .
Ni3 Ni3 2.824(2) 10
Ni4 O12 2.020(6) .
Ni4 O30 2.043(7) .
Ni4 O29 2.065(7) .
Ni4 O13 2.076(6) .
Ni4 O33 2.100(7) .
Ni4 O22 2.132(6) .
Ni5 O14 2.036(7) .
Ni5 O37 2.041(8) .
Ni5 O30 2.079(7) 6
Ni5 O31 2.105(7) .
Ni5 O13 2.109(7) 6
Ni5 O44 2.191(7) .
O1 Ni3 2.153(6) 10
O1 Ni2 2.157(6) 10
O2 Ni2 2.059(6) 10
O3 Ni8 1.993(13) .
O4 Ni2 2.070(6) 10
O13 Ni5 2.109(7) 6
O15 Mo1 2.051(7) 6
O16 Ni7 1.989(9) 2
O16 Ni7 1.989(9) 9
O20 Ni3 2.041(6) 10
O22 Ni4 2.132(6) 10
O23 Ni6 2.018(6) 9_655
O23 Ni6 2.018(6) .
O28 Mo2 2.422(4) 10
O29 Ni4 2.065(7) 10
O30 Ni5 2.079(7) 6
O31 Ni5 2.105(7) 10
O32 Mo4 2.398(4) 10
O40 Ni3 2.088(7) 10
O44 Ni5 2.191(7) 10
O45 Ni7 1.913(8) .
O45 Ni7 1.913(8) 10
O46 Ni8 1.968(12) .
Ni6 O10W 1.80(2) 2_655
Ni6 O10W 1.80(2) .
Ni6 O23 2.018(6) 9_655
Ni6 O11W 2.03(3) 2_655
Ni6 O11W 2.03(3) .
Ni7 O16 1.989(9) 9
Ni7 O5W 2.09(2) .
Ni7 O6W 2.09(2) .
Ni7 O4W 2.13(2) .
Ni7 O3W 2.218(17) .
Ni7 Ni7 2.282(8) 10
Ni8 O8W 2.04(3) .
Ni8 O9W 2.11(3) .
Ni8 O9W 2.11(3) 10
O2W O2W 1.20(3) 10
O3W Ni7 2.218(17) 10
O17W O17W 1.09(4) 6
